data_4331406
loop_
_publ_author_name
'Kolis, J.W.'
'Wood, P.T.'
'Pennington, W.T.'

_publ_section_title
;
 Synthesis of new channeled structures in supercritical amines:
 Preparation and structure of RbAg5S3 and CsAg7S4
;
_journal_name_full 'Inorganic Chemistry'
_journal_page_first 1556
_journal_page_last 1558
_journal_paper_doi 10.1021/ic00085a055
_journal_volume 33
_journal_year 1994
_chemical_formula_sum 'Ag5 Rb S3'
_chemical_name_systematic 'Rb (Ag5 S3)'
_space_group_IT_number 174
_symmetry_space_group_name_Hall 'P -6'
_symmetry_space_group_name_H-M 'P -6'
_cell_angle_alpha 90
_cell_angle_beta 90
_cell_angle_gamma 120
_cell_formula_units_Z 6
_cell_length_a 13.389
_cell_length_b 13.389
_cell_length_c 8.04
_cell_volume 1248.197
_citation_journal_id_ASTM INOCAJ
_cod_data_source_file silver3-x_219.cif
_cod_data_source_block Ag5Rb1S3
_cod_original_formula_sum 'Ag5 Rb1 S3'
_cod_database_code 4331406

loop_
_symmetry_equiv_pos_as_xyz
x,y,z
-x+y,-x,-z
-y,x-y,z
x,y,-z
-x+y,-x,z
-y,x-y,-z

loop_
_atom_site_label
_atom_site_type_symbol
_atom_site_fract_x
_atom_site_fract_y
_atom_site_fract_z
_atom_site_occupancy
_atom_site_U_iso_or_equiv
Ag7 Ag+1 -0.0336 0.2961 0 1 0.0
Rb1 Rb+1 0 0 0.2505 1 0.0
Ag2 Ag+1 0.3291 0.3731 0 1 0.0
Ag6 Ag+1 -0.0371 0.2999 0.5 1 0.0
Rb2 Rb+1 0.3333 0.6667 0.2513 1 0.0
Rb3 Rb+1 0.6667 0.3333 0.2518 1 0.0
S3 S-2 0.1942 0.4455 0.5 1 0.0
Ag1 Ag+1 0.3375 0.3758 0.5 1 0.0
Ag4 Ag+1 0.5176 0.5174 0.2489 1 0.0
S5 S-2 0.4444 0.2489 0 1 0.0
Ag3 Ag+1 0.1492 0.3337 0.2469 1 0.0
S4 S-2 0.1136 0.2232 0 1 0.0
Ag5 Ag+1 0.3333 0.2033 0.2477 1 0.0
S6 S-2 0.4728 0.5855 0 1 0.0
S2 S-2 0.5518 0.4421 0.5 1 0.0
S1 S-2 0.2226 0.1381 0.5 1 0.0
